data_4512195
loop_
_publ_author_name
'Das, Paramita'
'Chaudhuri, Tandrima'
'Mukhopadhyay, Chhanda'

_publ_section_title
;
 Pseudo-five-component domino strategy for the combinatorial library
 synthesis of [1,6] naphthyridines-an on-water approach.
;
_journal_issue 11
_journal_name_full 'ACS combinatorial science'
_journal_page_first 606
_journal_page_last 613
_journal_paper_doi 10.1021/co400162m
_journal_volume 16
_journal_year 2014
_chemical_formula_moiety 'C18 H12 N4 S2'
_chemical_formula_sum 'C18 H12 N4 S2'
_chemical_formula_weight 348.44
_chemical_name_systematic
; 
 ? 
;
_space_group_IT_number 14
_symmetry_cell_setting monoclinic
_symmetry_space_group_name_Hall '-P 2ybc'
_symmetry_space_group_name_H-M 'P 1 21/c 1'
_atom_sites_solution_hydrogens geom
_atom_sites_solution_primary direct
_atom_sites_solution_secondary difmap
_audit_creation_method SHELXL-97
_cell_angle_alpha 90.00
_cell_angle_beta 115.353(5)
_cell_angle_gamma 90.00
_cell_formula_units_Z 4
_cell_length_a 9.9246(4)
_cell_length_b 19.2913(6)
_cell_length_c 9.2604(4)
_cell_measurement_reflns_used 2113
_cell_measurement_temperature 123(2)
_cell_measurement_theta_max 75.4788
_cell_measurement_theta_min 4.5804
_cell_volume 1602.22(13)
_computing_cell_refinement
;
CrysAlisPro, Agilent Technologies,
Version 1.171.35.21 (release 20-01-2012 CrysAlis171 .NET)
(compiled Jan 23 2012,18:06:46)
;
_computing_data_collection
;
CrysAlisPro, Agilent Technologies,
Version 1.171.35.21 (release 20-01-2012 CrysAlis171 .NET)
(compiled Jan 23 2012,18:06:46)
;
_computing_data_reduction
;
CrysAlisPro, Agilent Technologies,
Version 1.171.35.21 (release 20-01-2012 CrysAlis171 .NET)
(compiled Jan 23 2012,18:06:46)
;
_computing_molecular_graphics 'SHELXTL (Sheldrick, 2008)'
_computing_publication_material 'SHELXTL (Sheldrick, 2008)'
_computing_structure_refinement 'SHELXL-97 (Sheldrick, 2008)'
_computing_structure_solution 'SHELXS-97 (Sheldrick, 2008)'
_diffrn_ambient_temperature 123(2)
_diffrn_detector_area_resol_mean 10.5081
_diffrn_measured_fraction_theta_full 0.999
_diffrn_measured_fraction_theta_max 0.968
_diffrn_measurement_device_type 'Xcalibur, Ruby, Gemini'
_diffrn_measurement_method '\w scans'
_diffrn_radiation_monochromator graphite
_diffrn_radiation_source 'Enhance (Cu) X-ray Source'
_diffrn_radiation_type CuK\a
_diffrn_radiation_wavelength 1.54184
_diffrn_reflns_av_R_equivalents 0.0316
_diffrn_reflns_av_sigmaI/netI 0.0441
_diffrn_reflns_limit_h_max 12
_diffrn_reflns_limit_h_min -8
_diffrn_reflns_limit_k_max 23
_diffrn_reflns_limit_k_min -18
_diffrn_reflns_limit_l_max 10
_diffrn_reflns_limit_l_min -11
_diffrn_reflns_number 5946
_diffrn_reflns_theta_full 67.50
_diffrn_reflns_theta_max 75.66
_diffrn_reflns_theta_min 4.58
_exptl_absorpt_coefficient_mu 3.060
_exptl_absorpt_correction_T_max 1.00000
_exptl_absorpt_correction_T_min 0.57752
_exptl_absorpt_correction_type multi-scan
_exptl_absorpt_process_details
;
CrysAlisPro, Agilent Technologies,
Version 1.171.35.21 (release 20-01-2012 CrysAlis171 .NET)
(compiled Jan 23 2012,18:06:46)
Empirical absorption correction using spherical harmonics,
 implemented in SCALE3 ABSPACK scaling algorithm.
;
_exptl_crystal_colour colorless
_exptl_crystal_density_diffrn 1.444
_exptl_crystal_density_method 'not measured'
_exptl_crystal_description prism
_exptl_crystal_F_000 720
_exptl_crystal_size_max 0.42
_exptl_crystal_size_mid 0.34
_exptl_crystal_size_min 0.21
_refine_diff_density_max 0.424
_refine_diff_density_min -0.541
_refine_diff_density_rms 0.068
_refine_ls_extinction_method none
_refine_ls_goodness_of_fit_ref 1.052
_refine_ls_hydrogen_treatment constr
_refine_ls_matrix_type full
_refine_ls_number_parameters 234
_refine_ls_number_reflns 3223
_refine_ls_number_restraints 30
_refine_ls_restrained_S_all 1.054
_refine_ls_R_factor_all 0.0647
_refine_ls_R_factor_gt 0.0520
_refine_ls_shift/su_max 0.001
_refine_ls_shift/su_mean 0.000
_refine_ls_structure_factor_coef Fsqd
_refine_ls_weighting_details 'calc w=1/[\s^2^(Fo^2^)+(0.0819P)^2^+0.7724P] where P=(Fo^2^+2Fc^2^)/3'
_refine_ls_weighting_scheme calc
_refine_ls_wR_factor_gt 0.1404
_refine_ls_wR_factor_ref 0.1537
_reflns_number_gt 2616
_reflns_number_total 3223
_reflns_threshold_expression >2sigma(I)
_cod_data_source_file co400162m_si_005.cif
_cod_data_source_block shelxl
_cod_depositor_comments 'Adding full bibliography for 4512194--4512197.cif.'
_cod_original_cell_volume 1602.23(11)
_cod_original_sg_symbol_H-M 'P 21/c'
_cod_database_code 4512195

loop_
_symmetry_equiv_pos_as_xyz
'x, y, z'
'-x, y+1/2, -z+1/2'
'-x, -y, -z'
'x, -y-1/2, z-1/2'

loop_
_atom_site_label
_atom_site_type_symbol
_atom_site_fract_x
_atom_site_fract_y
_atom_site_fract_z
_atom_site_U_iso_or_equiv
_atom_site_adp_type
_atom_site_occupancy
_atom_site_symmetry_multiplicity
_atom_site_calc_flag
_atom_site_refinement_flags
_atom_site_disorder_assembly
_atom_site_disorder_group
N1 N 0.2568(2) 0.55671(11) 0.2656(2) 0.0245(4) Uani 1 1 d . A .
H1A H 0.2096 0.5373 0.1711 0.029 Uiso 1 1 calc R . .
N2 N -0.0153(3) 0.43346(13) 0.0771(3) 0.0375(6) Uani 1 1 d . . .
N3 N 0.1485(3) 0.38311(14) 0.5746(3) 0.0443(6) Uani 1 1 d . . .
N4 N 0.2778(3) 0.52223(14) 0.7835(3) 0.0414(6) Uani 1 1 d . A .
C1 C 0.2490(3) 0.52575(12) 0.3909(3) 0.0235(5) Uani 1 1 d . . .
C2 C 0.3456(3) 0.55305(12) 0.5517(3) 0.0239(5) Uani 1 1 d . A .
C3 C 0.4602(3) 0.59763(12) 0.5749(3) 0.0230(5) Uani 1 1 d . . .
C4 C 0.4829(3) 0.61872(13) 0.4296(3) 0.0241(5) Uani 1 1 d . A .
H4A H 0.5527 0.5856 0.4156 0.029 Uiso 1 1 calc R . .
H4B H 0.5300 0.6651 0.4488 0.029 Uiso 1 1 calc R . .
C5 C 0.3389(3) 0.62097(12) 0.2756(3) 0.0227(5) Uani 1 1 d . . .
C6 C 0.3801(3) 0.62253(14) 0.1338(3) 0.0294(5) Uani 1 1 d . A .
H6A H 0.2889 0.6226 0.0337 0.044 Uiso 1 1 calc R . .
H6B H 0.4397 0.5815 0.1374 0.044 Uiso 1 1 calc R . .
H6C H 0.4380 0.6644 0.1398 0.044 Uiso 1 1 calc R . .
C7 C 0.1537(3) 0.46943(13) 0.3667(3) 0.0254(5) Uani 1 1 d . . .
C8 C 0.0596(3) 0.44899(13) 0.2067(3) 0.0287(5) Uani 1 1 d . . .
C9 C 0.1523(3) 0.42362(14) 0.4867(3) 0.0308(6) Uani 1 1 d . . .
C10 C 0.3081(3) 0.53502(13) 0.6805(3) 0.0280(5) Uani 1 1 d . . .
S1A S 0.65756(15) 0.70162(6) 0.73769(15) 0.0290(3) Uani 0.709(3) 1 d PD A 1
C11A C 0.5707(13) 0.6240(7) 0.7299(9) 0.0220(18) Uani 0.709(3) 1 d PD A 1
C12A C 0.6110(8) 0.6006(3) 0.8867(8) 0.0313(14) Uani 0.709(3) 1 d PD A 1
H12A H 0.5687 0.5602 0.9091 0.038 Uiso 0.709(3) 1 calc PR A 1
C13A C 0.7144(12) 0.6396(4) 1.0043(10) 0.0366(12) Uani 0.709(3) 1 d PD A 1
H13A H 0.7566 0.6282 1.1147 0.044 Uiso 0.709(3) 1 calc PR A 1
C14A C 0.7493(6) 0.6972(3) 0.9418(5) 0.0326(12) Uani 0.709(3) 1 d PD A 1
H14A H 0.8177 0.7315 1.0053 0.039 Uiso 0.709(3) 1 calc PR A 1
S1B S 0.6032(5) 0.5840(2) 0.9021(5) 0.0290(3) Uani 0.291(3) 1 d PD A 2
C11B C 0.548(4) 0.6262(17) 0.722(2) 0.0220(18) Uani 0.291(3) 1 d PD A 2
C12B C 0.6426(19) 0.6825(7) 0.7448(17) 0.0313(14) Uani 0.291(3) 1 d PD A 2
H12B H 0.6490 0.7061 0.6578 0.038 Uiso 0.291(3) 1 calc PR A 2
C13B C 0.7277(19) 0.7022(10) 0.9037(17) 0.0366(12) Uani 0.291(3) 1 d PD A 2
H13B H 0.7808 0.7445 0.9383 0.044 Uiso 0.291(3) 1 calc PR A 2
C14B C 0.721(3) 0.6507(11) 1.000(2) 0.0326(12) Uani 0.291(3) 1 d PD A 2
H14C H 0.7779 0.6514 1.1123 0.039 Uiso 0.291(3) 1 calc PR A 2
S2 S 0.29067(9) 0.76436(4) 0.24150(12) 0.0485(3) Uani 1 1 d D . .
C15 C 0.2431(3) 0.68226(13) 0.2744(3) 0.0241(5) Uani 1 1 d D A .
C16 C 0.1160(3) 0.68298(16) 0.3026(4) 0.0399(7) Uani 1 1 d D . .
H16A H 0.0719 0.6432 0.3251 0.048 Uiso 1 1 calc R A .
C17 C 0.0612(3) 0.75236(18) 0.2927(4) 0.0442(7) Uani 1 1 d D A .
H17A H -0.0252 0.7635 0.3078 0.053 Uiso 1 1 calc R . .
C18 C 0.1419(3) 0.80003(16) 0.2603(4) 0.0427(7) Uani 1 1 d D A .
H18B H 0.1191 0.8481 0.2492 0.051 Uiso 1 1 calc R . .

loop_
_atom_site_aniso_label
_atom_site_aniso_U_11
_atom_site_aniso_U_22
_atom_site_aniso_U_33
_atom_site_aniso_U_23
_atom_site_aniso_U_13
_atom_site_aniso_U_12
N1 0.0279(10) 0.0227(10) 0.0216(9) -0.0030(8) 0.0094(8) -0.0055(8)
N2 0.0379(12) 0.0379(13) 0.0309(12) -0.0012(10) 0.0092(10) -0.0144(10)
N3 0.0468(15) 0.0446(15) 0.0379(13) 0.0002(11) 0.0148(11) -0.0212(12)
N4 0.0532(15) 0.0435(14) 0.0349(12) -0.0078(10) 0.0259(11) -0.0153(12)
C1 0.0213(10) 0.0222(11) 0.0268(11) -0.0003(9) 0.0100(9) 0.0011(9)
C2 0.0233(11) 0.0232(11) 0.0248(11) 0.0011(9) 0.0098(9) 0.0009(9)
C3 0.0218(11) 0.0213(11) 0.0232(11) -0.0004(9) 0.0072(9) 0.0025(9)
C4 0.0203(10) 0.0241(11) 0.0262(11) -0.0004(9) 0.0085(9) -0.0021(9)
C5 0.0225(11) 0.0215(11) 0.0235(11) -0.0009(9) 0.0092(9) -0.0019(9)
C6 0.0315(12) 0.0294(13) 0.0296(12) -0.0037(10) 0.0152(10) -0.0055(10)
C7 0.0226(11) 0.0272(12) 0.0245(11) 0.0006(9) 0.0082(9) -0.0038(9)
C8 0.0268(12) 0.0259(12) 0.0336(13) 0.0012(10) 0.0129(10) -0.0069(10)
C9 0.0262(12) 0.0340(13) 0.0291(12) -0.0017(11) 0.0087(10) -0.0106(10)
C10 0.0282(12) 0.0262(12) 0.0288(12) -0.0054(10) 0.0113(10) -0.0052(10)
S1A 0.0276(5) 0.0273(7) 0.0303(5) -0.0047(5) 0.0108(4) -0.0090(5)
C11A 0.016(5) 0.0240(14) 0.0258(14) -0.0010(11) 0.0082(15) 0.002(2)
C12A 0.037(2) 0.018(3) 0.032(2) -0.003(2) 0.0084(17) -0.009(2)
C13A 0.040(3) 0.043(4) 0.0276(18) -0.003(2) 0.0152(17) -0.008(3)
C14A 0.027(2) 0.042(3) 0.022(2) -0.013(2) 0.0040(17) -0.0098(18)
S1B 0.0276(5) 0.0273(7) 0.0303(5) -0.0047(5) 0.0108(4) -0.0090(5)
C11B 0.016(5) 0.0240(14) 0.0258(14) -0.0010(11) 0.0082(15) 0.002(2)
C12B 0.037(2) 0.018(3) 0.032(2) -0.003(2) 0.0084(17) -0.009(2)
C13B 0.040(3) 0.043(4) 0.0276(18) -0.003(2) 0.0152(17) -0.008(3)
C14B 0.027(2) 0.042(3) 0.022(2) -0.013(2) 0.0040(17) -0.0098(18)
S2 0.0482(5) 0.0250(4) 0.0798(6) 0.0050(3) 0.0345(4) 0.0029(3)
C15 0.0241(11) 0.0243(12) 0.0201(10) -0.0010(9) 0.0058(9) -0.0019(9)
C16 0.0239(12) 0.0342(14) 0.0571(18) 0.0025(13) 0.0130(12) 0.0077(11)
C17 0.0306(14) 0.0512(18) 0.0477(17) 0.0010(14) 0.0138(13) 0.0145(13)
C18 0.0372(15) 0.0327(15) 0.0479(17) -0.0050(13) 0.0085(13) 0.0099(12)

loop_
_atom_type_symbol
_atom_type_description
_atom_type_scat_dispersion_real
_atom_type_scat_dispersion_imag
_atom_type_scat_source
C C 0.0181 0.0091 'International Tables Vol C Tables 4.2.6.8 and 6.1.1.4'
H H 0.0000 0.0000 'International Tables Vol C Tables 4.2.6.8 and 6.1.1.4'
N N 0.0311 0.0180 'International Tables Vol C Tables 4.2.6.8 and 6.1.1.4'
S S 0.3331 0.5567 'International Tables Vol C Tables 4.2.6.8 and 6.1.1.4'

loop_
_geom_angle_atom_site_label_1
_geom_angle_atom_site_label_2
_geom_angle_atom_site_label_3
_geom_angle
C1 N1 C5 124.12(19)
C1 N1 H1A 117.9
C5 N1 H1A 117.9
N1 C1 C7 119.8(2)
N1 C1 C2 117.5(2)
C7 C1 C2 122.8(2)
C3 C2 C10 121.1(2)
C3 C2 C1 121.2(2)
C10 C2 C1 117.6(2)
C2 C3 C11B 122.4(12)
C2 C3 C11A 126.2(4)
C11B C3 C11A 8(3)
C2 C3 C4 117.4(2)
C11B C3 C4 120.1(11)
C11A C3 C4 116.2(4)
C3 C4 C5 113.70(19)
C3 C4 H4A 108.8
C5 C4 H4A 108.8
C3 C4 H4B 108.8
C5 C4 H4B 108.8
H4A C4 H4B 107.7
N1 C5 C15 109.27(19)
N1 C5 C4 107.94(19)
C15 C5 C4 111.25(19)
N1 C5 C6 107.91(19)
C15 C5 C6 112.02(19)
C4 C5 C6 108.31(19)
C5 C6 H6A 109.5
C5 C6 H6B 109.5
H6A C6 H6B 109.5
C5 C6 H6C 109.5
H6A C6 H6C 109.5
H6B C6 H6C 109.5
C1 C7 C9 126.2(2)
C1 C7 C8 118.6(2)
C9 C7 C8 114.7(2)
N2 C8 C7 178.9(3)
N3 C9 C7 175.0(3)
N4 C10 C2 178.4(3)
C14A S1A C11A 91.3(3)
C12A C11A C3 131.3(6)
C12A C11A S1A 108.7(5)
C3 C11A S1A 119.5(5)
C13A C12A C11A 115.7(6)
C13A C12A H12A 122.1
C11A C12A H12A 122.1
C12A C13A C14A 110.7(7)
C12A C13A H13A 124.7
C14A C13A H13A 124.7
C13A C14A S1A 113.4(5)
C13A C14A H14A 123.3
S1A C14A H14A 123.3
C14B S1B C11B 91.0(9)
C3 C11B C12B 124.0(17)
C3 C11B S1B 125.0(15)
C12B C11B S1B 108.0(10)
C11B C12B C13B 115.7(13)
C11B C12B H12B 122.1
C13B C12B H12B 122.1
C14B C13B C12B 108.3(15)
C14B C13B H13B 125.8
C12B C13B H13B 125.8
C13B C14B S1B 114.8(14)
C13B C14B H14C 122.6
S1B C14B H14C 122.6
C18 S2 C15 92.19(14)
C16 C15 C5 128.5(2)
C16 C15 S2 111.3(2)
C5 C15 S2 120.15(17)
C15 C16 C17 110.3(3)
C15 C16 H16A 124.9
C17 C16 H16A 124.9
C18 C17 C16 114.2(3)
C18 C17 H17A 122.9
C16 C17 H17A 122.9
C17 C18 S2 112.0(2)
C17 C18 H18B 124.0
S2 C18 H18B 124.0

loop_
_geom_bond_atom_site_label_1
_geom_bond_atom_site_label_2
_geom_bond_distance
N1 C1 1.336(3)
N1 C5 1.464(3)
N1 H1A 0.8800
N2 C8 1.149(3)
N3 C9 1.141(4)
N4 C10 1.144(3)
C1 C7 1.394(3)
C1 C2 1.481(3)
C2 C3 1.368(3)
C2 C10 1.436(3)
C3 C11B 1.380(19)
C3 C11A 1.474(7)
C3 C4 1.511(3)
C4 C5 1.528(3)
C4 H4A 0.9900
C4 H4B 0.9900
C5 C15 1.514(3)
C5 C6 1.533(3)
C6 H6A 0.9800
C6 H6B 0.9800
C6 H6C 0.9800
C7 C9 1.424(3)
C7 C8 1.427(3)
S1A C14A 1.714(4)
S1A C11A 1.714(8)
C11A C12A 1.405(9)
C12A C13A 1.359(8)
C12A H12A 0.9500
C13A C14A 1.364(6)
C13A H13A 0.9500
C14A H14A 0.9500
S1B C14B 1.714(14)
S1B C11B 1.719(17)
C11B C12B 1.393(17)
C12B C13B 1.400(14)
C12B H12B 0.9500
C13B C14B 1.352(14)
C13B H13B 0.9500
C14B H14C 0.9500
S2 C18 1.705(3)
S2 C15 1.717(2)
C15 C16 1.394(4)
C16 C17 1.433(4)
C16 H16A 0.9500
C17 C18 1.335(5)
C17 H17A 0.9500
C18 H18B 0.9500

loop_
_geom_hbond_atom_site_label_D
_geom_hbond_atom_site_label_H
_geom_hbond_atom_site_label_A
_geom_hbond_distance_DH
_geom_hbond_distance_HA
_geom_hbond_distance_DA
_geom_hbond_angle_DHA
_geom_hbond_site_symmetry_A
N1 H1A N2 0.88 2.35 3.055(3) 137.2 3_565

loop_
_geom_torsion_atom_site_label_1
_geom_torsion_atom_site_label_2
_geom_torsion_atom_site_label_3
_geom_torsion_atom_site_label_4
_geom_torsion
C5 N1 C1 C7 172.3(2)
C5 N1 C1 C2 -8.5(3)
N1 C1 C2 C3 -13.7(3)
C7 C1 C2 C3 165.5(2)
N1 C1 C2 C10 162.0(2)
C7 C1 C2 C10 -18.9(3)
C10 C2 C3 C11B 2(2)
C1 C2 C3 C11B 177(2)
C10 C2 C3 C11A 9.6(9)
C1 C2 C3 C11A -175.0(8)
C10 C2 C3 C4 -174.6(2)
C1 C2 C3 C4 0.9(3)
C2 C3 C4 C5 31.0(3)
C11B C3 C4 C5 -145(2)
C11A C3 C4 C5 -152.7(7)
C1 N1 C5 C15 -82.7(3)
C1 N1 C5 C4 38.4(3)
C1 N1 C5 C6 155.3(2)
C3 C4 C5 N1 -47.7(3)
C3 C4 C5 C15 72.2(3)
C3 C4 C5 C6 -164.3(2)
N1 C1 C7 C9 167.9(2)
C2 C1 C7 C9 -11.3(4)
N1 C1 C7 C8 -3.8(4)
C2 C1 C7 C8 177.0(2)
C1 C7 C8 N2 -5(18)
C9 C7 C8 N2 -178(100)
C1 C7 C9 N3 -146(3)
C8 C7 C9 N3 26(3)
C3 C2 C10 N4 57(10)
C1 C2 C10 N4 -119(10)
C2 C3 C11A C12A 17(2)
C11B C3 C11A C12A 79(8)
C4 C3 C11A C12A -159.0(13)
C2 C3 C11A S1A -154.7(6)
C11B C3 C11A S1A -93(9)
C4 C3 C11A S1A 29.5(14)
C14A S1A C11A C12A 3.3(11)
C14A S1A C11A C3 176.5(12)
C3 C11A C12A C13A -177.2(14)
S1A C11A C12A C13A -5.0(15)
C11A C12A C13A C14A 4.3(15)
C12A C13A C14A S1A -1.6(11)
C11A S1A C14A C13A -1.0(9)
C2 C3 C11B C12B -165(3)
C11A C3 C11B C12B 72(8)
C4 C3 C11B C12B 11(5)
C2 C3 C11B S1B 37(5)
C11A C3 C11B S1B -86(10)
C4 C3 C11B S1B -147(2)
C14B S1B C11B C3 171(4)
C14B S1B C11B C12B 10(3)
C3 C11B C12B C13B -177(3)
S1B C11B C12B C13B -16(4)
C11B C12B C13B C14B 14(3)
C12B C13B C14B S1B -5(3)
C11B S1B C14B C13B -3(3)
N1 C5 C15 C16 16.4(3)
C4 C5 C15 C16 -102.7(3)
C6 C5 C15 C16 135.9(3)
N1 C5 C15 S2 -165.93(16)
C4 C5 C15 S2 75.0(2)
C6 C5 C15 S2 -46.4(3)
C18 S2 C15 C16 -1.2(2)
C18 S2 C15 C5 -179.2(2)
C5 C15 C16 C17 178.9(2)
S2 C15 C16 C17 1.1(3)
C15 C16 C17 C18 -0.3(4)
C16 C17 C18 S2 -0.6(4)
C15 S2 C18 C17 1.0(3)
